data_7058459
loop_
_publ_author_name
'Yan, Chao'
'Cheng, Guangbin'
'Wang, Kangcai'
'Liu, Tianlin'
'Jin, Yunhe'
'Yang, Hongwei'
'Zhang, Qinghua'

_publ_section_title
;
 Exploring the reactive chemistry of FOX-7: synthesis of cyclic
 triazinane-based energetic materials featuring the FOX-7 backbone
;
_journal_issue 26
_journal_name_full 'New Journal of Chemistry'
_journal_page_first 10429
_journal_paper_doi 10.1039/C9NJ01932D
_journal_volume 43
_journal_year 2019
_chemical_formula_moiety 'C9 H14 N10 O8'
_chemical_formula_sum 'C9 H14 N10 O8'
_chemical_formula_weight 390.30
_space_group_crystal_system orthorhombic
_space_group_IT_number 56
_space_group_name_Hall '-P 2ab 2ac'
_space_group_name_H-M_alt 'P c c n'
_symmetry_space_group_name_Hall '-P 2ab 2ac'
_symmetry_space_group_name_H-M 'P c c n'
_atom_sites_solution_hydrogens geom
_atom_sites_solution_primary dual
_audit_creation_date 2018-08-27
_audit_creation_method
;
Olex2 1.2-beta
(compiled 2016.07.08 svn.r3312 for OlexSys, GUI svn.r5203)
;
_audit_update_record
;
2019-05-15 deposited with the CCDC.    2019-06-06 downloaded from the CCDC.
;
_cell_angle_alpha 90
_cell_angle_beta 90
_cell_angle_gamma 90
_cell_formula_units_Z 4
_cell_length_a 16.894(4)
_cell_length_b 9.096(2)
_cell_length_c 9.676(4)
_cell_measurement_reflns_used 462
_cell_measurement_temperature 173
_cell_measurement_theta_max 22.12
_cell_measurement_theta_min 3.86
_cell_volume 1486.9(8)
_computing_data_collection 'Bruker APEX 3'
_computing_molecular_graphics 'Olex2 (Dolomanov et al., 2009)'
_computing_publication_material 'Olex2 (Dolomanov et al., 2009)'
_computing_structure_refinement 'ShelXL (Sheldrick, 2015)'
_computing_structure_solution 'ShelXT (Sheldrick, 2015)'
_diffrn_ambient_temperature 173
_diffrn_measured_fraction_theta_full 0.998
_diffrn_measured_fraction_theta_max 0.998
_diffrn_measurement_device_type 'multiwire proportional'
_diffrn_measurement_method 'phi and omega scans'
_diffrn_radiation_monochromator graphite
_diffrn_radiation_type MoK\a
_diffrn_radiation_wavelength 0.71073
_diffrn_reflns_av_R_equivalents 0.1923
_diffrn_reflns_av_unetI/netI 0.1363
_diffrn_reflns_Laue_measured_fraction_full 0.998
_diffrn_reflns_Laue_measured_fraction_max 0.998
_diffrn_reflns_limit_h_max 19
_diffrn_reflns_limit_h_min -20
_diffrn_reflns_limit_k_max 10
_diffrn_reflns_limit_k_min -10
_diffrn_reflns_limit_l_max 10
_diffrn_reflns_limit_l_min -11
_diffrn_reflns_number 5877
_diffrn_reflns_point_group_measured_fraction_full 0.998
_diffrn_reflns_point_group_measured_fraction_max 0.998
_diffrn_reflns_theta_full 25.114
_diffrn_reflns_theta_max 25.114
_diffrn_reflns_theta_min 2.411
_exptl_absorpt_coefficient_mu 0.153
_exptl_absorpt_correction_type none
_exptl_crystal_colour 'clear whiteish colourless'
_exptl_crystal_colour_lustre clear
_exptl_crystal_colour_modifier whiteish
_exptl_crystal_colour_primary colourless
_exptl_crystal_density_diffrn 1.744
_exptl_crystal_description block
_exptl_crystal_F_000 808
_exptl_crystal_size_max 0.17
_exptl_crystal_size_mid 0.1
_exptl_crystal_size_min 0.04
_refine_diff_density_max 0.217
_refine_diff_density_min -0.205
_refine_diff_density_rms 0.051
_refine_ls_extinction_method none
_refine_ls_goodness_of_fit_ref 1.006
_refine_ls_hydrogen_treatment constr
_refine_ls_matrix_type full
_refine_ls_number_parameters 133
_refine_ls_number_reflns 1329
_refine_ls_number_restraints 120
_refine_ls_restrained_S_all 1.005
_refine_ls_R_factor_all 0.1738
_refine_ls_R_factor_gt 0.0618
_refine_ls_shift/su_max 0.000
_refine_ls_shift/su_mean 0.000
_refine_ls_structure_factor_coef Fsqd
_refine_ls_weighting_details 'w=1/[\s^2^(Fo^2^)+(0.0070P)^2^] where P=(Fo^2^+2Fc^2^)/3'
_refine_ls_weighting_scheme calc
_refine_ls_wR_factor_gt 0.0612
_refine_ls_wR_factor_ref 0.0735
_reflns_Friedel_coverage 0.000
_reflns_number_gt 559
_reflns_number_total 1329
_reflns_threshold_expression 'I > 2\s(I)'
_cod_data_source_file c9nj01932d2.cif
_cod_data_source_block 1
_cod_depositor_comments 'Adding full bibliography for 7058456--7058460.cif.'
_cod_original_cell_volume 1486.9(7)
_cod_database_code 7058459
_shelx_space_group_comment
;
The symmetry employed for this shelxl refinement is uniquely defined
by the following loop, which should always be used as a source of
symmetry information in preference to the above space-group names.
They are only intended as comments.
;
_shelx_estimated_absorpt_t_max 0.994
_shelx_estimated_absorpt_t_min 0.974
_olex2_refinement_description
;
1. Fixed Uiso
 At 1.2 times of:
  All C(H,H) groups, All N(H) groups
2. Uiso/Uaniso restraints and constraints
Uanis(O2) \\sim Ueq, Uanis(O2A) \\sim Ueq: with sigma of 0.005 and sigma for
terminal atoms of 0.01
3. Rigid body (RIGU) restrains
 All non-hydrogen atoms
 with sigma for 1-2 distances of 0.004 and sigma for 1-3 distances of 0.004
4. Others
 Sof(O2A)=1-FVAR(1)
 Sof(O2)=FVAR(1)
 Fixed Sof: H1A(0.5) H1B(0.5)
5.a Secondary CH2 refined with riding coordinates:
 C1(H1A,H1B), C2(H2A,H2B), C4(H4A,H4B)
5.b Aromatic/amide H refined with riding coordinates:
 N3(H3), N2(H2)
;
_shelx_shelxl_version_number 2014/7
_olex2_submission_special_instructions 'No special instructions were received'

loop_
_space_group_symop_operation_xyz
'x, y, z'
'-x+1/2, -y+1/2, z'
'-x, y+1/2, -z+1/2'
'x+1/2, -y, -z+1/2'
'-x, -y, -z'
'x-1/2, y-1/2, -z'
'x, -y-1/2, z-1/2'
'-x-1/2, y, z-1/2'

loop_
_atom_site_label
_atom_site_type_symbol
_atom_site_fract_x
_atom_site_fract_y
_atom_site_fract_z
_atom_site_U_iso_or_equiv
_atom_site_adp_type
_atom_site_occupancy
_atom_site_site_symmetry_order
_atom_site_calc_flag
_atom_site_refinement_flags_posn
_atom_site_refinement_flags_adp
_atom_site_refinement_flags_occupancy
_atom_site_disorder_assembly
_atom_site_disorder_group
O4 O 0.34161(17) 0.2476(3) 0.4202(3) 0.0506(8) Uani 1 1 d . U . . .
N3 N 0.29780(19) 0.4307(3) 0.2350(3) 0.0382(10) Uani 1 1 d . U . . .
H3 H 0.2830 0.3749 0.3046 0.046 Uiso 1 1 calc R . . . .
N5 N 0.4113(2) 0.2961(3) 0.4179(4) 0.0427(10) Uani 1 1 d . U . . .
O1 O 0.53443(18) 0.5270(3) 0.2206(3) 0.0716(12) Uani 1 1 d . U . . .
N1 N 0.25806(19) 0.6213(3) 0.0768(3) 0.0399(9) Uani 1 1 d . U . . .
N2 N 0.39390(18) 0.5550(3) 0.1233(4) 0.0394(9) Uani 1 1 d . U . . .
H2 H 0.4432 0.5858 0.1188 0.047 Uiso 1 1 calc R . . . .
N4 N 0.5124(2) 0.4366(4) 0.3054(5) 0.0528(12) Uani 1 1 d . U . . .
O3 O 0.4604(2) 0.2500(4) 0.5007(3) 0.0787(12) Uani 1 1 d . U . . .
C3 C 0.3742(2) 0.4625(4) 0.2211(5) 0.0334(11) Uani 1 1 d . U . . .
C5 C 0.4313(2) 0.4003(4) 0.3170(4) 0.0350(11) Uani 1 1 d . U . . .
C1 C 0.2500 0.7500 0.1680(6) 0.0448(16) Uani 1 2 d S TU P . .
H1A H 0.2027 0.7398 0.2276 0.054 Uiso 0.5 1 calc R . . . .
H1B H 0.2973 0.7602 0.2276 0.054 Uiso 0.5 1 calc R . . . .
C2 C 0.3368(2) 0.6094(4) 0.0206(4) 0.0422(11) Uani 1 1 d . U . . .
H2A H 0.3541 0.7070 -0.0129 0.051 Uiso 1 1 calc R . . . .
H2B H 0.3359 0.5416 -0.0595 0.051 Uiso 1 1 calc R . . . .
C4 C 0.2374(2) 0.4848(4) 0.1392(4) 0.0431(12) Uani 1 1 d . U . . .
H4A H 0.2290 0.4106 0.0658 0.052 Uiso 1 1 calc R . . . .
H4B H 0.1869 0.4968 0.1898 0.052 Uiso 1 1 calc R . . . .
O2 O 0.5580(5) 0.4087(13) 0.4157(15) 0.067(3) Uani 0.58(2) 1 d . U . A 1
O2A O 0.5629(5) 0.3511(15) 0.332(2) 0.065(5) Uani 0.42(2) 1 d . U . A 2

loop_
_atom_site_aniso_label
_atom_site_aniso_U_11
_atom_site_aniso_U_22
_atom_site_aniso_U_33
_atom_site_aniso_U_23
_atom_site_aniso_U_13
_atom_site_aniso_U_12
O4 0.0329(17) 0.0389(15) 0.080(2) 0.0120(18) 0.009(2) 0.0000(15)
N3 0.0304(19) 0.045(2) 0.039(3) 0.0071(18) 0.0048(17) -0.0048(16)
N5 0.033(2) 0.039(2) 0.057(3) -0.0002(19) 0.007(2) 0.0012(16)
O1 0.038(2) 0.098(3) 0.078(3) 0.030(2) -0.0069(19) -0.0273(19)
N1 0.039(2) 0.0422(19) 0.039(2) -0.0053(17) 0.004(2) -0.0003(18)
N2 0.030(2) 0.045(2) 0.044(3) 0.0037(18) 0.0051(19) -0.0073(17)
N4 0.031(2) 0.043(2) 0.085(4) 0.015(2) 0.006(2) 0.0001(18)
O3 0.053(2) 0.110(3) 0.073(3) 0.034(2) -0.017(2) -0.005(2)
C3 0.030(2) 0.030(2) 0.041(3) -0.005(2) 0.006(2) -0.0033(17)
C5 0.023(2) 0.033(2) 0.049(3) -0.002(2) 0.007(2) -0.0044(17)
C1 0.042(4) 0.047(3) 0.045(4) 0.000 0.000 0.007(3)
C2 0.046(3) 0.046(3) 0.035(3) 0.002(2) 0.006(2) 0.007(2)
C4 0.027(2) 0.047(2) 0.055(3) 0.006(2) -0.002(2) -0.002(2)
O2 0.040(4) 0.083(6) 0.079(6) 0.023(5) -0.008(4) -0.004(3)
O2A 0.032(4) 0.067(6) 0.097(10) 0.021(6) 0.006(5) 0.014(4)

loop_
_atom_type_symbol
_atom_type_description
_atom_type_scat_dispersion_real
_atom_type_scat_dispersion_imag
_atom_type_scat_source
C C 0.0033 0.0016 'International Tables Vol C Tables 4.2.6.8 and 6.1.1.4'
H H 0.0000 0.0000 'International Tables Vol C Tables 4.2.6.8 and 6.1.1.4'
N N 0.0061 0.0033 'International Tables Vol C Tables 4.2.6.8 and 6.1.1.4'
O O 0.0106 0.0060 'International Tables Vol C Tables 4.2.6.8 and 6.1.1.4'

loop_
_geom_angle_atom_site_label_1
_geom_angle_atom_site_label_2
_geom_angle_atom_site_label_3
_geom_angle
_geom_angle_site_symmetry_1
C3 N3 H3 118.7 .
C3 N3 C4 122.6(4) .
C4 N3 H3 118.7 .
O4 N5 C5 118.3(4) .
O3 N5 O4 120.1(4) .
O3 N5 C5 121.5(4) .
C2 N1 C1 111.8(3) .
C4 N1 C1 114.6(3) .
C4 N1 C2 108.7(3) .
C3 N2 H2 118.8 .
C3 N2 C2 122.5(3) .
C2 N2 H2 118.8 .
O1 N4 C5 120.4(4) .
O1 N4 O2 119.2(5) .
O2 N4 C5 116.7(5) .
O2A N4 O1 111.6(7) .
O2A N4 C5 121.9(6) .
N3 C3 C5 119.6(4) .
N2 C3 N3 117.4(4) .
N2 C3 C5 122.9(4) .
N5 C5 N4 116.5(4) .
N5 C5 C3 123.3(4) .
N4 C5 C3 120.1(4) .
N1 C1 N1 106.4(5) 2_565
N1 C1 H1A 110.5 2_565
N1 C1 H1A 110.5 .
N1 C1 H1B 110.5 2_565
N1 C1 H1B 110.5 .
H1A C1 H1B 108.6 .
N1 C2 N2 112.1(3) .
N1 C2 H2A 109.2 .
N1 C2 H2B 109.2 .
N2 C2 H2A 109.2 .
N2 C2 H2B 109.2 .
H2A C2 H2B 107.9 .
N3 C4 H4A 109.0 .
N3 C4 H4B 109.0 .
N1 C4 N3 113.0(3) .
N1 C4 H4A 109.0 .
N1 C4 H4B 109.0 .
H4A C4 H4B 107.8 .

loop_
_geom_bond_atom_site_label_1
_geom_bond_atom_site_label_2
_geom_bond_distance
_geom_bond_site_symmetry_2
O4 N5 1.257(4) .
N3 H3 0.8800 .
N3 C3 1.329(4) .
N3 C4 1.464(4) .
N5 O3 1.227(4) .
N5 C5 1.402(5) .
O1 N4 1.220(4) .
N1 C1 1.472(4) .
N1 C2 1.441(4) .
N1 C4 1.424(4) .
N2 H2 0.8800 .
N2 C3 1.309(4) .
N2 C2 1.471(4) .
N4 C5 1.415(4) .
N4 O2 1.340(9) .
N4 O2A 1.182(8) .
C3 C5 1.454(5) .
C1 N1 1.472(4) 2_565
C1 H1A 0.9900 .
C1 H1B 0.9900 .
C2 H2A 0.9900 .
C2 H2B 0.9900 .
C4 H4A 0.9900 .
C4 H4B 0.9900 .
